data_7035294
loop_
_publ_author_name
'Evans, Daniel A.'
'Lee, Lucia Myongwon'
'Vargas-Baca, Ignacio'
'Cowley, Alan H.'

_publ_section_title
;
 Photophysical tuning of the aggregation-induced emission of a series of
 para-substituted aryl bis(imino)acenaphthene zinc complexes.
;
_journal_issue 26
_journal_name_full 'Dalton transactions (Cambridge, England : 2003)'
_journal_page_first 11984
_journal_page_last 11996
_journal_paper_doi 10.1039/c5dt01529d
_journal_volume 44
_journal_year 2015
_chemical_formula_moiety 'C36 H24 Cl2 N2 O2 Zn'
_chemical_formula_sum 'C36 H24 Cl2 N2 O2 Zn'
_chemical_formula_weight 652.84
_space_group_crystal_system monoclinic
_space_group_IT_number 14
_space_group_name_Hall '-P 2ybc'
_space_group_name_H-M_alt 'P 1 21/c 1'
_symmetry_space_group_name_Hall '-P 2ybc'
_symmetry_space_group_name_H-M 'P 1 21/c 1'
_atom_sites_solution_hydrogens geom
_audit_creation_method SHELXL-2014/7
_audit_update_record
;
2015-04-22 deposited with the CCDC.
2015-06-02 downloaded from the CCDC.
;
_cell_angle_alpha 90
_cell_angle_beta 91.996(6)
_cell_angle_gamma 90
_cell_formula_units_Z 4
_cell_length_a 14.0015(9)
_cell_length_b 11.7228(9)
_cell_length_c 17.9471(12)
_cell_measurement_reflns_used 2439
_cell_measurement_temperature 100(2)
_cell_measurement_theta_max 71.6610
_cell_measurement_theta_min 4.4880
_cell_volume 2944.0(4)
_computing_cell_refinement 'CrysAlisPro V 1.171.37.31, Agilent Technologies'
_computing_data_collection 'CrysAlisPro V 1.171.37.31, Agilent Technologies'
_computing_data_reduction 'CrysAlisPro V 1.171.37.31, Agilent Technologies'
_computing_molecular_graphics 'XP SHELXTL/PC, Siemens Analytical'
_computing_publication_material 'XL SHELXTL/PC, Siemens Analytical'
_computing_structure_refinement 'Shelxl-2013, Sheldrick, G. M.'
_computing_structure_solution
;

SUPERFLIP.  Palatinus, L. and Chapuis, G., J. Appl. Cryst. 40, 786-790.
;
_diffrn_ambient_temperature 100(2)
_diffrn_measured_fraction_theta_full 0.999
_diffrn_measured_fraction_theta_max 0.979
_diffrn_measurement_device_type 'Agilent SuperNova with AtlasS2 detector'
_diffrn_radiation_type CuK\a
_diffrn_radiation_wavelength 1.54184
_diffrn_reflns_av_R_equivalents 0.1948
_diffrn_reflns_av_unetI/netI 0.2099
_diffrn_reflns_laue_measured_fraction_full 0.999
_diffrn_reflns_laue_measured_fraction_max 0.979
_diffrn_reflns_limit_h_max 17
_diffrn_reflns_limit_h_min -17
_diffrn_reflns_limit_k_max 14
_diffrn_reflns_limit_k_min -14
_diffrn_reflns_limit_l_max 21
_diffrn_reflns_limit_l_min -22
_diffrn_reflns_number 33186
_diffrn_reflns_point_group_measured_fraction_full 0.999
_diffrn_reflns_point_group_measured_fraction_max 0.979
_diffrn_reflns_theta_full 67.684
_diffrn_reflns_theta_max 76.612
_diffrn_reflns_theta_min 4.506
_diffrn_source 'sealed X-ray source'
_exptl_absorpt_coefficient_mu 3.122
_exptl_absorpt_correction_T_max 1.00000
_exptl_absorpt_correction_T_min 0.89282
_exptl_absorpt_correction_type multi-scan
_exptl_absorpt_process_details
;
CrysAlisPro, Agilent Technologies,
Version 1.171.37.31 (release 14-01-2014 CrysAlis171 .NET)
(compiled Jan 14 2014,18:38:05)
Empirical absorption correction using spherical harmonics,
 implemented in SCALE3 ABSPACK scaling algorithm.
;
_exptl_crystal_colour red
_exptl_crystal_density_diffrn 1.473
_exptl_crystal_description chip
_exptl_crystal_F_000 1336
_exptl_crystal_size_max 0.10
_exptl_crystal_size_mid 0.03
_exptl_crystal_size_min 0.02
_refine_diff_density_max 0.512
_refine_diff_density_min -0.877
_refine_diff_density_rms 0.110
_refine_ls_extinction_method none
_refine_ls_goodness_of_fit_ref 1.409
_refine_ls_hydrogen_treatment constr
_refine_ls_matrix_type full
_refine_ls_number_parameters 388
_refine_ls_number_reflns 6070
_refine_ls_number_restraints 0
_refine_ls_restrained_S_all 1.409
_refine_ls_R_factor_all 0.2048
_refine_ls_R_factor_gt 0.1160
_refine_ls_shift/su_max 0.000
_refine_ls_shift/su_mean 0.000
_refine_ls_structure_factor_coef Fsqd
_refine_ls_weighting_details 'w=1/[\s^2^(Fo^2^)+(0.0900P)^2^+6.3083P] where P=(Fo^2^+2Fc^2^)/3'
_refine_ls_weighting_scheme calc
_refine_ls_wR_factor_gt 0.3155
_refine_ls_wR_factor_ref 0.3473
_reflns_Friedel_coverage 0.000
_reflns_number_gt 3220
_reflns_number_total 6070
_reflns_threshold_expression 'I > 2\s(I)'
_cod_data_source_file c5dt01529d2.cif
_cod_data_source_block shelxl
_cod_depositor_comments 'Adding full bibliography for 7035288--7035302.cif.'
_cod_database_code 7035294
_shelx_shelxl_version_number 2014/7
_shelx_space_group_comment
;
The symmetry employed for this shelxl refinement is uniquely defined
by the following loop, which should always be used as a source of
symmetry information in preference to the above space-group names.
They are only intended as comments.
;

loop_
_space_group_symop_operation_xyz
'x, y, z'
'-x, y+1/2, -z+1/2'
'-x, -y, -z'
'x, -y-1/2, z-1/2'

loop_
_atom_site_label
_atom_site_type_symbol
_atom_site_fract_x
_atom_site_fract_y
_atom_site_fract_z
_atom_site_U_iso_or_equiv
_atom_site_adp_type
_atom_site_occupancy
_atom_site_site_symmetry_order
_atom_site_calc_flag
_atom_site_refinement_flags_posn
_atom_site_refinement_flags_adp
C1 C 0.4642(7) 0.2256(8) 0.4661(6) 0.027(2) Uani 1 1 d . .
C2 C 0.3972(7) 0.1387(8) 0.4927(6) 0.028(2) Uani 1 1 d . .
C3 C 0.3143(8) 0.0900(9) 0.4649(6) 0.033(3) Uani 1 1 d . .
H3 H 0.2865 0.1141 0.4185 0.039 Uiso 1 1 calc R U
C4 C 0.2716(8) 0.0038(8) 0.5065(6) 0.033(3) Uani 1 1 d . .
H4 H 0.2139 -0.0294 0.4873 0.039 Uiso 1 1 calc R U
C5 C 0.3097(8) -0.0353(8) 0.5744(7) 0.037(3) Uani 1 1 d . .
H5 H 0.2774 -0.0923 0.6015 0.045 Uiso 1 1 calc R U
C6 C 0.3973(8) 0.0111(8) 0.6028(6) 0.031(3) Uani 1 1 d . .
C7 C 0.4386(8) 0.0984(8) 0.5614(6) 0.027(2) Uani 1 1 d . .
C8 C 0.4465(8) -0.0220(9) 0.6702(6) 0.034(3) Uani 1 1 d . .
H8 H 0.4199 -0.0783 0.7013 0.041 Uiso 1 1 calc R U
C9 C 0.5330(8) 0.0280(8) 0.6902(6) 0.032(3) Uani 1 1 d . .
H9 H 0.5660 0.0027 0.7343 0.038 Uiso 1 1 calc R U
C10 C 0.5742(8) 0.1153(8) 0.6476(6) 0.030(2) Uani 1 1 d . .
H10 H 0.6333 0.1490 0.6631 0.036 Uiso 1 1 calc R U
C11 C 0.5269(7) 0.1504(8) 0.5832(6) 0.028(2) Uani 1 1 d . .
C12 C 0.5469(7) 0.2313(7) 0.5229(5) 0.023(2) Uani 1 1 d . .
C13 C 0.3894(8) 0.2901(8) 0.3544(6) 0.032(3) Uani 1 1 d . .
C14 C 0.4037(8) 0.2609(8) 0.2805(6) 0.028(2) Uani 1 1 d . .
H14 H 0.4659 0.2418 0.2650 0.034 Uiso 1 1 calc R U
C15 C 0.3266(8) 0.2596(9) 0.2295(6) 0.034(3) Uani 1 1 d . .
H15 H 0.3354 0.2380 0.1792 0.040 Uiso 1 1 calc R U
C16 C 0.2364(8) 0.2904(8) 0.2529(6) 0.031(3) Uani 1 1 d . .
C17 C 0.2241(8) 0.3271(8) 0.3252(6) 0.032(3) Uani 1 1 d . .
H17 H 0.1632 0.3528 0.3397 0.038 Uiso 1 1 calc R U
C18 C 0.3007(8) 0.3266(8) 0.3769(6) 0.031(3) Uani 1 1 d . .
H18 H 0.2923 0.3508 0.4267 0.037 Uiso 1 1 calc R U
C19 C 0.1537(8) 0.2223(9) 0.1443(6) 0.031(3) Uani 1 1 d . .
C20 C 0.1334(8) 0.2719(9) 0.0761(6) 0.036(3) Uani 1 1 d . .
H20 H 0.1271 0.3523 0.0718 0.043 Uiso 1 1 calc R U
C21 C 0.1222(8) 0.2023(10) 0.0130(6) 0.037(3) Uani 1 1 d . .
H21 H 0.1072 0.2354 -0.0343 0.045 Uiso 1 1 calc R U
C22 C 0.1330(8) 0.0851(10) 0.0194(7) 0.042(3) Uani 1 1 d . .
H22 H 0.1260 0.0379 -0.0234 0.050 Uiso 1 1 calc R U
C23 C 0.1539(9) 0.0375(10) 0.0886(7) 0.043(3) Uani 1 1 d . .
H23 H 0.1608 -0.0429 0.0933 0.052 Uiso 1 1 calc R U
C24 C 0.1648(9) 0.1058(9) 0.1507(6) 0.039(3) Uani 1 1 d . .
H24 H 0.1800 0.0727 0.1979 0.047 Uiso 1 1 calc R U
C25 C 0.6978(7) 0.3151(8) 0.5573(6) 0.028(2) Uani 1 1 d . .
C26 C 0.7889(8) 0.2950(9) 0.5299(7) 0.038(3) Uani 1 1 d . .
H26 H 0.7962 0.2634 0.4816 0.045 Uiso 1 1 calc R U
C27 C 0.8679(8) 0.3224(9) 0.5748(6) 0.036(3) Uani 1 1 d . .
H27 H 0.9303 0.3081 0.5579 0.044 Uiso 1 1 calc R U
C28 C 0.8559(8) 0.3706(9) 0.6445(6) 0.036(3) Uani 1 1 d . .
C29 C 0.7674(8) 0.3870(9) 0.6715(6) 0.032(3) Uani 1 1 d . .
H29 H 0.7606 0.4172 0.7202 0.038 Uiso 1 1 calc R U
C30 C 0.6870(8) 0.3596(9) 0.6279(6) 0.033(3) Uani 1 1 d . .
H30 H 0.6250 0.3712 0.6464 0.040 Uiso 1 1 calc R U
C31 C 0.9521(8) 0.4108(10) 0.7557(6) 0.036(3) Uani 1 1 d . .
C32 C 1.0033(9) 0.5024(11) 0.7867(8) 0.049(4) Uani 1 1 d . .
H32 H 1.0228 0.5638 0.7562 0.059 Uiso 1 1 calc R U
C33 C 1.0252(10) 0.5026(11) 0.8619(8) 0.055(4) Uani 1 1 d . .
H33 H 1.0609 0.5639 0.8835 0.066 Uiso 1 1 calc R U
C34 C 0.9954(10) 0.4135(12) 0.9063(8) 0.058(4) Uani 1 1 d . .
H34 H 1.0098 0.4143 0.9584 0.070 Uiso 1 1 calc R U
C35 C 0.9455(9) 0.3252(12) 0.8752(7) 0.048(3) Uani 1 1 d . .
H35 H 0.9250 0.2646 0.9059 0.058 Uiso 1 1 calc R U
C36 C 0.9243(8) 0.3225(10) 0.7996(7) 0.039(3) Uani 1 1 d . .
H36 H 0.8906 0.2596 0.7782 0.047 Uiso 1 1 calc R U
Cl1 Cl 0.69215(19) 0.3073(2) 0.32131(15) 0.0330(7) Uani 1 1 d . .
Cl2 Cl 0.5741(2) 0.5647(2) 0.40697(16) 0.0365(7) Uani 1 1 d . .
N1 N 0.4685(6) 0.2868(6) 0.4077(5) 0.026(2) Uani 1 1 d . .
N2 N 0.6172(6) 0.2963(7) 0.5071(5) 0.027(2) Uani 1 1 d . .
O1 O 0.1560(5) 0.2928(6) 0.2061(4) 0.041(2) Uani 1 1 d . .
O2 O 0.9401(6) 0.4118(8) 0.6789(5) 0.051(2) Uani 1 1 d . .
Zn1 Zn 0.59541(10) 0.37871(11) 0.40469(8) 0.0291(4) Uani 1 1 d . .

loop_
_atom_site_aniso_label
_atom_site_aniso_U_11
_atom_site_aniso_U_22
_atom_site_aniso_U_33
_atom_site_aniso_U_23
_atom_site_aniso_U_13
_atom_site_aniso_U_12
C1 0.035(6) 0.023(5) 0.022(6) -0.006(4) -0.008(5) 0.000(4)
C2 0.033(6) 0.025(5) 0.026(6) -0.007(4) -0.001(5) 0.003(4)
C3 0.036(6) 0.036(6) 0.026(7) 0.003(4) -0.004(5) 0.002(4)
C4 0.031(6) 0.026(5) 0.040(7) 0.004(4) -0.007(5) 0.003(4)
C5 0.046(7) 0.027(5) 0.038(8) 0.003(5) 0.002(6) -0.001(5)
C6 0.040(7) 0.028(5) 0.026(7) -0.001(4) -0.002(5) 0.001(4)
C7 0.034(6) 0.032(5) 0.015(6) -0.001(4) 0.004(5) 0.005(4)
C8 0.052(7) 0.030(5) 0.020(6) 0.002(4) -0.001(5) 0.002(5)
C9 0.047(7) 0.029(5) 0.019(6) 0.002(4) -0.007(5) 0.002(5)
C10 0.036(6) 0.034(5) 0.021(6) 0.001(4) -0.005(5) 0.001(4)
C11 0.032(6) 0.027(5) 0.027(7) -0.001(4) 0.002(5) 0.002(4)
C12 0.033(6) 0.021(4) 0.014(6) -0.001(4) 0.002(4) 0.005(4)
C13 0.041(7) 0.021(5) 0.033(7) 0.006(4) -0.010(5) 0.002(4)
C14 0.032(6) 0.033(5) 0.020(6) 0.006(4) -0.001(5) 0.003(4)
C15 0.038(6) 0.037(6) 0.026(7) -0.003(4) -0.007(5) 0.007(5)
C16 0.039(6) 0.023(5) 0.030(7) 0.005(4) -0.011(5) 0.001(4)
C17 0.034(6) 0.030(5) 0.031(7) 0.002(4) -0.005(5) -0.001(4)
C18 0.037(6) 0.035(6) 0.020(6) -0.004(4) -0.008(5) 0.005(4)
C19 0.030(6) 0.045(6) 0.019(6) -0.006(4) -0.005(5) 0.001(5)
C20 0.041(7) 0.032(6) 0.033(7) -0.005(5) -0.007(5) 0.005(5)
C21 0.036(7) 0.051(7) 0.025(7) 0.003(5) 0.002(5) 0.003(5)
C22 0.038(7) 0.047(7) 0.040(8) -0.012(5) -0.003(6) -0.004(5)
C23 0.049(8) 0.039(7) 0.041(8) -0.001(5) -0.001(6) 0.000(5)
C24 0.049(7) 0.042(6) 0.025(7) 0.003(5) -0.005(5) 0.000(5)
C25 0.033(6) 0.026(5) 0.023(6) 0.002(4) -0.008(5) 0.003(4)
C26 0.044(7) 0.038(6) 0.030(7) 0.002(5) -0.008(6) 0.003(5)
C27 0.033(6) 0.043(6) 0.033(7) 0.009(5) -0.002(5) 0.007(5)
C28 0.035(7) 0.039(6) 0.032(7) 0.011(5) -0.014(5) -0.008(5)
C29 0.038(7) 0.036(6) 0.021(6) 0.003(4) -0.006(5) -0.006(5)
C30 0.032(6) 0.038(6) 0.028(7) -0.001(4) -0.002(5) 0.002(4)
C31 0.037(6) 0.049(7) 0.023(7) 0.004(5) -0.009(5) 0.001(5)
C32 0.048(8) 0.046(7) 0.053(9) 0.009(6) -0.016(7) 0.003(6)
C33 0.053(8) 0.049(8) 0.061(10) -0.019(7) -0.025(7) 0.013(6)
C34 0.065(10) 0.075(10) 0.032(9) -0.014(7) -0.017(7) 0.017(7)
C35 0.041(7) 0.076(9) 0.028(8) 0.007(6) -0.004(6) 0.012(6)
C36 0.033(6) 0.050(7) 0.035(8) 0.004(5) -0.002(5) 0.004(5)
Cl1 0.0402(16) 0.0337(13) 0.0251(16) -0.0020(10) -0.0002(12) 0.0043(10)
Cl2 0.0443(16) 0.0288(12) 0.0366(18) 0.0013(11) 0.0029(13) 0.0016(11)
N1 0.031(5) 0.027(4) 0.021(5) 0.000(3) -0.005(4) 0.002(3)
N2 0.033(5) 0.029(4) 0.017(5) -0.001(3) -0.001(4) 0.000(4)
O1 0.041(5) 0.046(5) 0.034(5) -0.014(3) -0.017(4) 0.014(4)
O2 0.032(5) 0.093(7) 0.028(5) 0.012(4) -0.003(4) -0.020(4)
Zn1 0.0351(9) 0.0291(7) 0.0228(9) 0.0008(6) -0.0047(6) 0.0012(6)

loop_
_atom_type_symbol
_atom_type_description
_atom_type_scat_dispersion_real
_atom_type_scat_dispersion_imag
_atom_type_scat_source
C C 0.0181 0.0091 'International Tables Vol C Tables 4.2.6.8 and 6.1.1.4'
H H 0.0000 0.0000 'International Tables Vol C Tables 4.2.6.8 and 6.1.1.4'
Cl Cl 0.3639 0.7018 'International Tables Vol C Tables 4.2.6.8 and 6.1.1.4'
N N 0.0311 0.0180 'International Tables Vol C Tables 4.2.6.8 and 6.1.1.4'
O O 0.0492 0.0322 'International Tables Vol C Tables 4.2.6.8 and 6.1.1.4'
Zn Zn -1.5491 0.6778 'International Tables Vol C Tables 4.2.6.8 and 6.1.1.4'

loop_
_geom_angle_atom_site_label_1
_geom_angle_atom_site_label_2
_geom_angle_atom_site_label_3
_geom_angle
N1 C1 C2 134.8(9)
N1 C1 C12 118.1(9)
C2 C1 C12 107.0(8)
C3 C2 C7 119.4(10)
C3 C2 C1 135.2(10)
C7 C2 C1 105.3(8)
C2 C3 C4 118.6(10)
C5 C4 C3 123.1(10)
C4 C5 C6 119.2(10)
C7 C6 C5 117.2(9)
C7 C6 C8 116.9(10)
C5 C6 C8 125.9(10)
C6 C7 C11 122.5(9)
C6 C7 C2 122.5(9)
C11 C7 C2 114.9(10)
C9 C8 C6 120.0(10)
C8 C9 C10 122.4(9)
C11 C10 C9 118.6(10)
C10 C11 C7 119.5(10)
C10 C11 C12 135.4(10)
C7 C11 C12 105.0(9)
N2 C12 C11 135.3(9)
N2 C12 C1 116.8(9)
C11 C12 C1 107.8(8)
C18 C13 C14 120.9(9)
C18 C13 N1 119.5(10)
C14 C13 N1 119.5(10)
C15 C14 C13 119.7(11)
C14 C15 C16 119.4(11)
O1 C16 C17 116.0(10)
O1 C16 C15 123.4(10)
C17 C16 C15 120.5(9)
C16 C17 C18 120.3(11)
C13 C18 C17 119.0(10)
C20 C19 C24 120.7(10)
C20 C19 O1 117.3(9)
C24 C19 O1 121.8(10)
C19 C20 C21 119.2(10)
C22 C21 C20 120.1(11)
C23 C22 C21 119.6(11)
C24 C23 C22 120.3(11)
C23 C24 C19 120.1(10)
C30 C25 C26 120.9(9)
C30 C25 N2 121.7(10)
C26 C25 N2 117.3(9)
C27 C26 C25 118.4(11)
C26 C27 C28 120.0(11)
C29 C28 C27 121.3(10)
C29 C28 O2 123.9(11)
C27 C28 O2 114.4(11)
C28 C29 C30 119.8(11)
C25 C30 C29 119.5(11)
C36 C31 O2 123.7(10)
C36 C31 C32 120.3(11)
O2 C31 C32 115.7(11)
C33 C32 C31 119.1(12)
C32 C33 C34 120.2(12)
C35 C34 C33 119.9(13)
C34 C35 C36 120.8(13)
C31 C36 C35 119.6(12)
C1 N1 C13 120.3(9)
C1 N1 Zn1 112.2(6)
C13 N1 Zn1 127.4(7)
C12 N2 C25 122.9(9)
C12 N2 Zn1 112.3(6)
C25 N2 Zn1 124.6(7)
C16 O1 C19 118.1(8)
C31 O2 C28 120.6(9)
N1 Zn1 N2 80.6(3)
N1 Zn1 Cl2 113.3(2)
N2 Zn1 Cl2 117.2(2)
N1 Zn1 Cl1 111.4(2)
N2 Zn1 Cl1 110.2(2)
Cl2 Zn1 Cl1 118.23(12)

loop_
_geom_bond_atom_site_label_1
_geom_bond_atom_site_label_2
_geom_bond_distance
C1 N1 1.273(12)
C1 C2 1.475(14)
C1 C12 1.517(12)
C2 C3 1.371(14)
C2 C7 1.425(13)
C3 C4 1.403(15)
C4 C5 1.392(14)
C5 C6 1.420(14)
C6 C7 1.402(14)
C6 C8 1.425(14)
C7 C11 1.421(14)
C8 C9 1.382(14)
C9 C10 1.412(14)
C10 C11 1.375(13)
C11 C12 1.474(14)
C12 N2 1.284(13)
C13 C18 1.385(15)
C13 C14 1.391(15)
C13 N1 1.439(12)
C14 C15 1.391(13)
C15 C16 1.392(15)
C16 O1 1.381(11)
C16 C17 1.385(15)
C17 C18 1.393(13)
C19 C20 1.376(14)
C19 C24 1.378(14)
C19 O1 1.382(12)
C20 C21 1.400(14)
C21 C22 1.386(15)
C22 C23 1.384(16)
C23 C24 1.377(15)
C25 C30 1.384(14)
C25 C26 1.404(16)
C25 N2 1.436(11)
C26 C27 1.383(14)
C27 C28 1.388(16)
C28 C29 1.361(16)
C28 O2 1.398(12)
C29 C30 1.386(13)
C31 C36 1.366(15)
C31 O2 1.383(13)
C31 C32 1.396(16)
C32 C33 1.373(17)
C33 C34 1.39(2)
C34 C35 1.357(18)
C35 C36 1.379(15)
Cl1 Zn1 2.217(3)
Cl2 Zn1 2.201(3)
N1 Zn1 2.080(8)
N2 Zn1 2.089(8)

loop_
_geom_torsion_atom_site_label_1
_geom_torsion_atom_site_label_2
_geom_torsion_atom_site_label_3
_geom_torsion_atom_site_label_4
_geom_torsion
N1 C1 C2 C3 0(2)
C12 C1 C2 C3 -175.1(12)
N1 C1 C2 C7 176.4(12)
C12 C1 C2 C7 0.8(11)
C7 C2 C3 C4 1.8(16)
C1 C2 C3 C4 177.3(11)
C2 C3 C4 C5 -0.5(17)
C3 C4 C5 C6 -1.9(17)
C4 C5 C6 C7 2.8(16)
C4 C5 C6 C8 -178.3(11)
C5 C6 C7 C11 -179.0(10)
C8 C6 C7 C11 2.0(16)
C5 C6 C7 C2 -1.5(16)
C8 C6 C7 C2 179.4(10)
C3 C2 C7 C6 -0.8(16)
C1 C2 C7 C6 -177.5(10)
C3 C2 C7 C11 176.8(10)
C1 C2 C7 C11 0.2(12)
C7 C6 C8 C9 -2.9(16)
C5 C6 C8 C9 178.1(11)
C6 C8 C9 C10 2.5(17)
C8 C9 C10 C11 -1.0(17)
C9 C10 C11 C7 0.0(16)
C9 C10 C11 C12 -176.1(11)
C6 C7 C11 C10 -0.5(17)
C2 C7 C11 C10 -178.2(9)
C6 C7 C11 C12 176.6(10)
C2 C7 C11 C12 -1.0(12)
C10 C11 C12 N2 3(2)
C7 C11 C12 N2 -173.8(11)
C10 C11 C12 C1 177.9(12)
C7 C11 C12 C1 1.5(11)
N1 C1 C12 N2 -1.6(14)
C2 C1 C12 N2 174.8(9)
N1 C1 C12 C11 -177.9(9)
C2 C1 C12 C11 -1.4(11)
C18 C13 C14 C15 -5.0(15)
N1 C13 C14 C15 177.5(9)
C13 C14 C15 C16 1.5(15)
C14 C15 C16 O1 179.3(9)
C14 C15 C16 C17 3.1(15)
O1 C16 C17 C18 179.2(9)
C15 C16 C17 C18 -4.3(15)
C14 C13 C18 C17 3.8(15)
N1 C13 C18 C17 -178.6(9)
C16 C17 C18 C13 0.8(15)
C24 C19 C20 C21 1.2(17)
O1 C19 C20 C21 -174.5(10)
C19 C20 C21 C22 -1.0(17)
C20 C21 C22 C23 0.6(18)
C21 C22 C23 C24 -0.5(19)
C22 C23 C24 C19 0.8(19)
C20 C19 C24 C23 -1.1(18)
O1 C19 C24 C23 174.4(11)
C30 C25 C26 C27 -0.9(15)
N2 C25 C26 C27 174.2(9)
C25 C26 C27 C28 -1.3(15)
C26 C27 C28 C29 3.1(16)
C26 C27 C28 O2 -169.7(9)
C27 C28 C29 C30 -2.6(16)
O2 C28 C29 C30 169.5(10)
C26 C25 C30 C29 1.4(15)
N2 C25 C30 C29 -173.5(9)
C28 C29 C30 C25 0.3(15)
C36 C31 C32 C33 -0.1(19)
O2 C31 C32 C33 -174.6(11)
C31 C32 C33 C34 -1(2)
C32 C33 C34 C35 1(2)
C33 C34 C35 C36 0(2)
O2 C31 C36 C35 175.2(11)
C32 C31 C36 C35 1.2(18)
C34 C35 C36 C31 -1.3(19)
C2 C1 N1 C13 8.8(18)
C12 C1 N1 C13 -176.0(9)
C2 C1 N1 Zn1 -173.5(10)
C12 C1 N1 Zn1 1.7(11)
C18 C13 N1 C1 59.4(13)
C14 C13 N1 C1 -123.0(11)
C18 C13 N1 Zn1 -117.9(10)
C14 C13 N1 Zn1 59.7(11)
C11 C12 N2 C25 -8.6(18)
C1 C12 N2 C25 176.4(8)
C11 C12 N2 Zn1 175.5(10)
C1 C12 N2 Zn1 0.6(11)
C30 C25 N2 C12 -58.5(14)
C26 C25 N2 C12 126.4(11)
C30 C25 N2 Zn1 116.8(10)
C26 C25 N2 Zn1 -58.3(11)
C17 C16 O1 C19 -157.3(9)
C15 C16 O1 C19 26.3(15)
C20 C19 O1 C16 -127.1(11)
C24 C19 O1 C16 57.2(15)
C36 C31 O2 C28 40.8(17)
C32 C31 O2 C28 -144.9(11)
C29 C28 O2 C31 38.7(16)
C27 C28 O2 C31 -148.7(10)
